data_2240766
loop_
_publ_author_name
'Son, Jung-Su'
'Lim, Sung-Chul'
'Lee, Hochun'
'Hong, Seung-Tae'

_publ_section_title
;
 Crystal structure of
 <i>catena</i>-poly[[[diaquacobalt(II)]-bis(\m-hex-3-enedinitrile-\k^2^<i>N</i>:<i>N</i>')]
 bis(tetrafluoridoborate)]
;
_journal_coeditor_code WM5160
_journal_issue 6
_journal_name_full 'Acta Crystallographica Section E'
_journal_page_first m135
_journal_page_last m136
_journal_paper_doi 10.1107/S2056989015009548
_journal_volume 71
_journal_year 2015
_chemical_formula_iupac '[Co (C6 H6 N2) (H2 O1)2]  (B F4)2'
_chemical_formula_moiety 'C12 H16 Co N4 O2 2+, 2(B F4 -)'
_chemical_formula_sum 'C12 H16 B2 Co F8 N4 O2'
_chemical_formula_weight 480.84
_chemical_name_systematic
'<i>catena</i>-poly[[[diaquacobalt(II)]-bis(\m-hex-3-enedinitrile-\k^2^<i>N</i>:<i>N</i>')] bis(tetrafluoridoborate)]'
_space_group_IT_number 2
_symmetry_cell_setting triclinic
_symmetry_space_group_name_Hall '-P 1'
_symmetry_space_group_name_H-M 'P -1'
_atom_sites_solution_hydrogens difmap
_atom_sites_solution_primary direct
_audit_creation_method 'form.cif (version 2.0)'
_cell_angle_alpha 71.380(5)
_cell_angle_beta 88.458(5)
_cell_angle_gamma 66.184(4)
_cell_formula_units_Z 1
_cell_length_a 7.9839(11)
_cell_length_b 8.3434(11)
_cell_length_c 8.8441(13)
_cell_measurement_reflns_used 0
_cell_measurement_temperature 103
_cell_measurement_theta_max 0
_cell_measurement_theta_min 0
_cell_volume 507.20(12)
_computing_cell_refinement
;
SAINT (Bruker, 2006)
;
_computing_data_collection
;
APEX2 (Bruker, 2006)
;
_computing_data_reduction
;
SAINT (Bruker, 2006)
;
_computing_molecular_graphics
;
ATOMS (Dowty, 2000)
;
_computing_publication_material
;
CRYSTALS (Betteridge <i>et al.</i>,  2003)
;
_computing_structure_refinement
;
CRYSTALS (Betteridge <i>et al.</i>,  2003)
;
_computing_structure_solution
;
SHELXS97 (Sheldrick, 2008)
;
_diffrn_ambient_temperature 103
_diffrn_measured_fraction_theta_full 0.995
_diffrn_measured_fraction_theta_max 0.975
_diffrn_measurement_device Area
_diffrn_measurement_device_type 'Bruker APEXII CCD'
_diffrn_measurement_method '\f & \w scans'
_diffrn_radiation_monochromator graphite
_diffrn_radiation_type 'Mo K\a'
_diffrn_radiation_wavelength 0.71073
_diffrn_reflns_av_R_equivalents 0.038
_diffrn_reflns_limit_h_max 10
_diffrn_reflns_limit_h_min -10
_diffrn_reflns_limit_k_max 11
_diffrn_reflns_limit_k_min -11
_diffrn_reflns_limit_l_max 11
_diffrn_reflns_limit_l_min -11
_diffrn_reflns_number 14705
_diffrn_reflns_theta_full 25.912
_diffrn_reflns_theta_max 28.474
_diffrn_reflns_theta_min 2.835
_diffrn_standards_number 0
_exptl_absorpt_coefficient_mu 0.932
_exptl_absorpt_correction_T_max 0.75
_exptl_absorpt_correction_T_min 0.60
_exptl_absorpt_correction_type multi-scan
_exptl_absorpt_process_details
;
(<i>SADABS</i>; Bruker, 2006)
;
_exptl_crystal_colour yellow
_exptl_crystal_density_diffrn 1.575
_exptl_crystal_density_method 'not measured'
_exptl_crystal_description cuboid
_exptl_crystal_F_000 241
_exptl_crystal_size_max 0.200
_exptl_crystal_size_mid 0.200
_exptl_crystal_size_min 0.200
_refine_diff_density_max 0.83
_refine_diff_density_min -0.62
_refine_ls_extinction_method None
_refine_ls_goodness_of_fit_ref 0.87
_refine_ls_hydrogen_treatment constr
_refine_ls_matrix_type full
_refine_ls_number_parameters 170
_refine_ls_number_reflns 2202
_refine_ls_number_restraints 20
_refine_ls_R_factor_all 0.0460
_refine_ls_R_factor_gt 0.0330
_refine_ls_shift/su_max 0.0002399
_refine_ls_shift/su_mean 0.0000216
_refine_ls_structure_factor_coef Fsqd
_refine_ls_weighting_details
;
 W = 1
;
_refine_ls_weighting_scheme sigma
_refine_ls_wR_factor_all 0.0848
_refine_ls_wR_factor_gt 0.0843
_refine_ls_wR_factor_ref 0.068
_reflns_number_gt 2233
_reflns_number_total 2501
_reflns_threshold_expression I>2\s(I)
_cod_data_source_file wm5160sup1.cf
_cod_data_source_block I
_cod_original_cell_volume 507.21(12)
_cod_original_sg_symbol_H-M 'P -1 '
_cod_database_code 2240766
_cod_database_fobs_code 2240766

loop_
_symmetry_equiv_pos_as_xyz
x,y,z
-x,-y,-z

loop_
_atom_site_type_symbol
_atom_site_label
_atom_site_fract_x
_atom_site_fract_y
_atom_site_fract_z
_atom_site_U_iso_or_equiv
_atom_site_adp_type
_atom_site_occupancy
_atom_site_disorder_assembly
_atom_site_disorder_group
Co Co1 0.0000 1.0000 0.5000 0.0158 Uani 1.0000 . .
N N1 0.2687(2) 0.8866(2) 0.6299(2) 0.0199 Uani 1.0000 . .
N N2 0.1190(2) 0.9254(2) 0.3036(2) 0.0192 Uani 1.0000 . .
C C1 0.4140(2) 0.8397(3) 0.6904(2) 0.0179 Uani 1.0000 . .
C C2 0.6004(3) 0.7780(3) 0.7691(3) 0.0221 Uani 1.0000 . .
C C3 0.7036(2) 0.5683(3) 0.8382(2) 0.0200 Uani 1.0000 . .
C C4 0.6448(3) 0.4468(3) 0.8245(2) 0.0201 Uani 1.0000 . .
C C5 0.7535(3) 0.2388(3) 0.9045(2) 0.0244 Uani 1.0000 . .
C C6 0.8244(2) 0.1444(2) 0.7878(2) 0.0181 Uani 1.0000 . .
O O1 0.02105(18) 1.25018(18) 0.41358(16) 0.0197 Uani 1.0000 . .
B B1 0.7569(3) 0.7200(3) 0.2131(3) 0.0287 Uani 1.0000 . .
F F1 0.77132(18) 0.55820(17) 0.18696(15) 0.0295 Uani 1.0000 . .
F F2 0.8571(16) 0.6724(15) 0.3523(13) 0.0555 Uani 0.512(19) 1 1
F F3 0.8368(13) 0.8076(13) 0.0834(11) 0.0630 Uani 0.512(19) 1 1
F F4 0.5804(9) 0.8300(10) 0.2014(15) 0.0585 Uani 0.512(19) 1 1
F F21 0.9052(8) 0.6606(13) 0.3357(11) 0.0255 Uani 0.489(19) 1 2
F F31 0.7671(17) 0.8497(11) 0.0853(10) 0.0551 Uani 0.489(19) 1 2
F F41 0.5866(9) 0.7929(11) 0.2810(16) 0.0534 Uani 0.489(19) 1 2
H H11 0.0413 1.2954 0.4771 0.034(4) Uiso 1.0000 . .
H H12 -0.0554 1.3393 0.3416 0.043(4) Uiso 1.0000 . .
H H21 0.5897 0.8291 0.8529 0.034(4) Uiso 1.0000 . .
H H22 0.6694 0.8293 0.6919 0.033(4) Uiso 1.0000 . .
H H31 0.8174 0.5253 0.8931 0.034(4) Uiso 1.0000 . .
H H41 0.5301 0.4889 0.7639 0.035(4) Uiso 1.0000 . .
H H51 0.6801 0.1848 0.9680 0.036(4) Uiso 1.0000 . .
H H52 0.8570 0.2189 0.9701 0.034(4) Uiso 1.0000 . .

loop_
_atom_site_aniso_label
_atom_site_aniso_U_11
_atom_site_aniso_U_22
_atom_site_aniso_U_33
_atom_site_aniso_U_12
_atom_site_aniso_U_13
_atom_site_aniso_U_23
Co1 0.01363(18) 0.01074(17) 0.0198(2) -0.00181(13) -0.00123(13) -0.00526(14)
N1 0.0166(8) 0.0169(8) 0.0222(8) -0.0025(6) -0.0014(6) -0.0070(6)
N2 0.0170(7) 0.0163(8) 0.0211(8) -0.0039(6) 0.0006(6) -0.0060(6)
C1 0.0173(7) 0.0138(8) 0.0201(9) -0.0033(7) 0.0015(7) -0.0067(7)
C2 0.0153(7) 0.0209(9) 0.0292(10) -0.0055(7) -0.0023(7) -0.0093(8)
C3 0.0139(7) 0.0221(9) 0.0194(9) -0.0018(7) -0.0025(7) -0.0081(7)
C4 0.0170(7) 0.0207(9) 0.0178(9) -0.0024(7) 0.0018(7) -0.0076(7)
C5 0.0266(7) 0.0216(10) 0.0182(9) -0.0031(8) 0.0026(8) -0.0074(8)
C6 0.0172(7) 0.0135(8) 0.0176(9) -0.0032(7) -0.0023(7) -0.0015(7)
O1 0.0223(7) 0.0126(6) 0.0219(7) -0.0052(5) -0.0021(5) -0.0056(5)
B1 0.0252(12) 0.0159(10) 0.0380(14) -0.0057(9) -0.0119(10) -0.0028(10)
F1 0.0363(7) 0.0211(6) 0.0283(7) -0.0096(5) -0.0101(5) -0.0067(5)
F2 0.072(4) 0.036(3) 0.049(4) -0.010(4) -0.032(4) -0.017(2)
F3 0.046(3) 0.047(4) 0.071(3) -0.026(3) -0.009(3) 0.022(3)
F4 0.0361(18) 0.039(3) 0.088(5) 0.0039(18) 0.000(3) -0.031(3)
F21 0.0208(19) 0.021(2) 0.032(2) -0.0030(16) -0.0089(16) -0.0115(15)
F31 0.072(4) 0.031(3) 0.046(2) -0.028(3) -0.025(3) 0.019(2)
F41 0.0304(19) 0.042(3) 0.088(5) -0.0067(18) 0.010(3) -0.034(3)

loop_
_atom_type_symbol
_atom_type_scat_Cromer_Mann_a1
_atom_type_scat_Cromer_Mann_a2
_atom_type_scat_Cromer_Mann_a3
_atom_type_scat_Cromer_Mann_a4
_atom_type_scat_Cromer_Mann_b1
_atom_type_scat_Cromer_Mann_b2
_atom_type_scat_Cromer_Mann_b3
_atom_type_scat_Cromer_Mann_b4
_atom_type_scat_Cromer_Mann_c
_atom_type_scat_dispersion_real
_atom_type_scat_dispersion_imag
_atom_type_scat_source
Co 12.2841 7.3409 4.0034 2.3488 4.2791 0.2784 13.5359 71.1692 1.0118 0.3494 0.9721 'International Tables Vol C 4.2.6.8 and 6.1.1.4'
N 12.2126 3.1322 2.0125 1.1663 0.0057 9.8933 28.9975 0.5826 -11.5290 0.0061 0.0033 'International Tables Vol C 4.2.6.8 and 6.1.1.4'
O 3.0485 2.2868 1.5463 0.8670 13.2771 5.7011 0.3239 32.9089 0.2508 0.0106 0.0060 'International Tables Vol C 4.2.6.8 and 6.1.1.4'
C 2.3100 1.0200 1.5886 0.8650 20.8439 10.2075 0.5687 51.6512 0.2156 0.0033 0.0016 'International Tables Vol C 4.2.6.8 and 6.1.1.4'
H 0.4930 0.3229 0.1402 0.0408 10.5109 26.1257 3.1424 57.7998 0.0030 0.0000 0.0000 'International Tables Vol C 4.2.6.8 and 6.1.1.4'
B 2.0545 1.3326 1.0979 0.7068 23.2185 1.0210 60.3498 0.1403 -0.1932 0.0013 0.0007 'International Tables Vol C 4.2.6.8 and 6.1.1.4'
F 3.5392 2.6412 1.5170 1.0243 10.2825 4.2944 0.2615 26.1476 0.2776 0.0171 0.0103 'International Tables Vol C 4.2.6.8 and 6.1.1.4'

loop_
_geom_angle_atom_site_label_1
_geom_angle_atom_site_label_2
_geom_angle_atom_site_label_3
_geom_angle_site_symmetry_1
_geom_angle_site_symmetry_3
_geom_angle
_geom_angle_publ_flag
N1 Co1 N2 2_576 2_576 90.57(6) ?
N1 Co1 O1 2_576 2_576 87.29(6) ?
N2 Co1 O1 2_576 2_576 91.15(6) ?
N1 Co1 N1 2_576 . 179.995 ?
N2 Co1 N1 2_576 . 89.4(8) ?
O1 Co1 N1 2_576 . 92.7(4) ?
N1 Co1 N2 2_576 . 89.4(4) n
N2 Co1 N2 2_576 . 179.995 ?
O1 Co1 N2 2_576 . 88.9(6) ?
N1 Co1 N2 . . 90.57(6) n
N1 Co1 O1 2_576 . 92.7(8) n
N2 Co1 O1 2_576 . 88.9(3) ?
O1 Co1 O1 2_576 . 179.994 n
N1 Co1 O1 . . 87.29(6) n
N2 Co1 O1 . . 91.15(6) n
Co1 N1 C1 . . 173.92(16) ?
Co1 N2 C6 . 2_666 166.34(18) ?
N1 C1 C2 . . 179.5(2) ?
C1 C2 C3 . . 113.2(2) ?
C1 C2 H21 . . 108.5 no
C3 C2 H21 . . 109.3 no
C1 C2 H22 . . 108.7 no
C3 C2 H22 . . 109.9 no
H21 C2 H22 . . 107.0 no
C2 C3 C4 . . 125.87(19) ?
C2 C3 H31 . . 115.5 no
C4 C3 H31 . . 118.7 no
C3 C4 C5 . . 122.3(3) ?
C3 C4 H41 . . 119.7 no
C5 C4 H41 . . 118.0 no
C4 C5 C6 . . 112.18(14) ?
C4 C5 H51 . . 110.9 no
C6 C5 H51 . . 108.7 no
C4 C5 H52 . . 108.2 no
C6 C5 H52 . . 107.0 no
H51 C5 H52 . . 109.8 no
C5 C6 N2 . 2_666 178.3(2) ?
Co1 O1 H11 . . 119.4 no
Co1 O1 H12 . . 121.0 no
H11 O1 H12 . . 105.0 no
F1 B1 F2 . . 109.0(6) ?
F1 B1 F3 . . 105.3(7) ?
F2 B1 F3 . . 109.1(7) ?
F1 B1 F4 . . 108.3(6) ?
F2 B1 F4 . . 115.9(6) ?
F3 B1 F4 . . 108.7(6) ?
F1 B1 F21 . . 105.8(6) ?
F1 B1 F31 . . 115.0(6) ?
F21 B1 F31 . . 109.8(7) ?
F1 B1 F41 . . 108.4(6) ?
F21 B1 F41 . . 106.8(6) ?
F31 B1 F41 . . 110.7(8) ?

loop_
_geom_bond_atom_site_label_1
_geom_bond_atom_site_label_2
_geom_bond_site_symmetry_2
_geom_bond_distance
_geom_bond_publ_flag
Co1 N1 2_576 2.1486(17) ?
Co1 N2 2_576 2.1050(17) ?
Co1 O1 2_576 2.0560(15) ?
Co1 N1 . 2.1486(17) y
Co1 N2 . 2.1050(17) y
Co1 O1 . 2.0560(15) y
N1 C1 . 1.148(6) ?
N2 C6 2_666 1.125(5) ?
C1 C2 . 1.474(8) ?
C2 C3 . 1.514(9) ?
C2 H21 . 0.953 ?
C2 H22 . 0.967 ?
C3 C4 . 1.315(4) ?
C3 H31 . 0.916 ?
C4 C5 . 1.516(3) ?
C4 H41 . 0.946 ?
C5 C6 . 1.460(6) ?
C5 H51 . 0.946 ?
C5 H52 . 0.949 ?
O1 H11 . 0.821 ?
O1 H12 . 0.826 ?
B1 F1 . 1.401(3) ?
B1 F2 . 1.341(12) ?
B1 F3 . 1.435(11) ?
B1 F4 . 1.320(9) ?
B1 F1 . 1.401(3) ?
B1 F21 . 1.440(12) ?
B1 F31 . 1.319(11) ?
B1 F41 . 1.450(10) ?

loop_
_geom_hbond_atom_site_label_D
_geom_hbond_atom_site_label_H
_geom_hbond_atom_site_label_A
_geom_hbond_site_symmetry_A
_geom_hbond_distance_DH
_geom_hbond_distance_HA
_geom_hbond_distance_DA
_geom_hbond_angle_DHA
_geom_hbond_publ_flag
C2 H22 O1 2_676 0.970 2.520 3.348(3) 143.1(3) y
O1 H12 F1 1_465 0.830 1.890 2.72(2) 174.58(8) y
O1 H11 F2 2_676 0.820 1.873 2.669(13) 163.0(4) y
